data_2221244
loop_
_publ_author_name
'Fun, Hoong-Kun'
'Kargar, Hadi'
'Kia, Reza'
'Jamshidvand, Arezoo'

_publ_section_title 6,6'-Diethoxy-2,2'-[2,2-dimethylpropane-1,3-diylbis(nitrilomethylidyne)]diphenol
_journal_coeditor_code AT2735
_journal_issue 4
_journal_name_full 'Acta Crystallographica Section E'
_journal_page_first o707
_journal_page_last o708
_journal_paper_doi 10.1107/S1600536809007557
_journal_volume 65
_journal_year 2009
_chemical_formula_moiety 'C23 H30 N2 O4'
_chemical_formula_sum 'C23 H30 N2 O4'
_chemical_formula_weight 398.49
_chemical_name_systematic 6,6'-Diethoxy-2,2'-[2,2-dimethylpropane-1,3-diylbis(nitrilomethylidyne)]diphenol
_space_group_IT_number 15
_symmetry_cell_setting monoclinic
_symmetry_space_group_name_Hall '-C 2yc'
_symmetry_space_group_name_H-M 'C 1 2/c 1'
_atom_sites_solution_hydrogens geom
_atom_sites_solution_primary direct
_atom_sites_solution_secondary difmap
_audit_creation_method SHELXL-97
_cell_angle_alpha 90.00
_cell_angle_beta 91.2820(10)
_cell_angle_gamma 90.00
_cell_formula_units_Z 4
_cell_length_a 5.65230(10)
_cell_length_b 12.9591(2)
_cell_length_c 28.3771(3)
_cell_measurement_reflns_used 5303
_cell_measurement_temperature 100
_cell_measurement_theta_max 31.80
_cell_measurement_theta_min 2.87
_cell_volume 2078.07(5)
_computing_cell_refinement 'SAINT (Bruker, 2005)'
_computing_data_collection 'APEX2 (Bruker, 2005)'
_computing_data_reduction 'SAINT (Bruker, 2005)'
_computing_molecular_graphics 'SHELXTL (Sheldrick, 2008)'
_computing_publication_material
;
SHELXTL (Sheldrick, 2008) and PLATON (Spek, 2009)
;
_computing_structure_refinement 'SHELXTL (Sheldrick, 2008)'
_computing_structure_solution 'SHELXTL (Sheldrick, 2008)'
_diffrn_ambient_temperature 100
_diffrn_measured_fraction_theta_full 0.999
_diffrn_measured_fraction_theta_max 0.999
_diffrn_measurement_device_type
;
Bruker SMART APEXII CCD area-detector diffractometer
;
_diffrn_measurement_method '\f and \w scans'
_diffrn_radiation_monochromator graphite
_diffrn_radiation_source 'fine-focus sealed tube'
_diffrn_radiation_type MoK\a
_diffrn_radiation_wavelength 0.71073
_diffrn_reflns_av_R_equivalents 0.0415
_diffrn_reflns_av_sigmaI/netI 0.0309
_diffrn_reflns_limit_h_max 8
_diffrn_reflns_limit_h_min -8
_diffrn_reflns_limit_k_max 19
_diffrn_reflns_limit_k_min -18
_diffrn_reflns_limit_l_max 41
_diffrn_reflns_limit_l_min -42
_diffrn_reflns_number 21349
_diffrn_reflns_theta_full 31.81
_diffrn_reflns_theta_max 31.81
_diffrn_reflns_theta_min 1.44
_diffrn_standards_number 0
_exptl_absorpt_coefficient_mu 0.087
_exptl_absorpt_correction_T_max 0.9966
_exptl_absorpt_correction_T_min 0.8796
_exptl_absorpt_correction_type multi-scan
_exptl_absorpt_process_details '(<i>SADABS</i>; Bruker, 2005)'
_exptl_crystal_colour yellow
_exptl_crystal_density_diffrn 1.274
_exptl_crystal_density_method 'not measured'
_exptl_crystal_description plate
_exptl_crystal_F_000 856
_exptl_crystal_size_max 0.43
_exptl_crystal_size_mid 0.22
_exptl_crystal_size_min 0.04
_refine_diff_density_max 0.418
_refine_diff_density_min -0.260
_refine_ls_extinction_method none
_refine_ls_goodness_of_fit_ref 1.074
_refine_ls_hydrogen_treatment constr
_refine_ls_matrix_type full
_refine_ls_number_parameters 134
_refine_ls_number_reflns 3560
_refine_ls_number_restraints 0
_refine_ls_restrained_S_all 1.074
_refine_ls_R_factor_all 0.0614
_refine_ls_R_factor_gt 0.0445
_refine_ls_shift/su_max 0.001
_refine_ls_shift/su_mean 0.000
_refine_ls_structure_factor_coef Fsqd
_refine_ls_weighting_details 'calc w=1/[\s^2^(Fo^2^)+(0.0621P)^2^+0.9557P] where P=(Fo^2^+2Fc^2^)/3'
_refine_ls_weighting_scheme calc
_refine_ls_wR_factor_gt 0.1182
_refine_ls_wR_factor_ref 0.1277
_reflns_number_gt 2743
_reflns_number_total 3560
_reflns_threshold_expression I>2\s(I)
_cod_data_source_file at2735.cif
_cod_data_source_block I
_cod_original_sg_symbol_Hall '-C 2yc '
_cod_original_sg_symbol_H-M 'C 2/c'
_cod_database_code 2221244
_cod_database_fobs_code 2221244

loop_
_symmetry_equiv_pos_as_xyz
'x, y, z'
'-x, y, -z+1/2'
'x+1/2, y+1/2, z'
'-x+1/2, y+1/2, -z+1/2'
'-x, -y, -z'
'x, -y, z-1/2'
'-x+1/2, -y+1/2, -z'
'x+1/2, -y+1/2, z-1/2'

loop_
_atom_site_type_symbol
_atom_site_label
_atom_site_fract_x
_atom_site_fract_y
_atom_site_fract_z
_atom_site_U_iso_or_equiv
_atom_site_adp_type
_atom_site_calc_flag
_atom_site_refinement_flags
_atom_site_occupancy
_atom_site_disorder_assembly
_atom_site_disorder_group
O O2 -0.21577(13) 0.86647(6) 0.42709(3) 0.01900(18) Uani d . 1 . .
O O1 0.07879(14) 0.77817(6) 0.36945(3) 0.01951(18) Uani d . 1 . .
H H1 0.1800 0.7580 0.3514 0.029 Uiso calc R 1 . .
N N1 0.44608(15) 0.78978(7) 0.31751(3) 0.01556(18) Uani d . 1 . .
C C1 0.11143(18) 0.87962(8) 0.37834(4) 0.0150(2) Uani d . 1 . .
C C2 -0.04483(18) 0.92916(8) 0.40916(4) 0.0157(2) Uani d . 1 . .
C C3 -0.01574(19) 1.03346(8) 0.41899(4) 0.0180(2) Uani d . 1 . .
H H3A -0.1215 1.0665 0.4386 0.022 Uiso calc R 1 . .
C C4 0.1713(2) 1.08960(8) 0.39974(4) 0.0189(2) Uani d . 1 . .
H H4A 0.1897 1.1593 0.4066 0.023 Uiso calc R 1 . .
C C5 0.32737(19) 1.04064(8) 0.37052(4) 0.0168(2) Uani d . 1 . .
H H5A 0.4531 1.0774 0.3582 0.020 Uiso calc R 1 . .
C C6 0.29882(18) 0.93596(8) 0.35912(3) 0.01445(19) Uani d . 1 . .
C C7 0.46777(18) 0.88493(8) 0.32869(3) 0.0151(2) Uani d . 1 . .
H H7A 0.5941 0.9225 0.3172 0.018 Uiso calc R 1 . .
C C8 0.62015(17) 0.74010(8) 0.28797(4) 0.0149(2) Uani d . 1 . .
H H8A 0.7249 0.6980 0.3075 0.018 Uiso calc R 1 . .
H H8B 0.7150 0.7925 0.2729 0.018 Uiso calc R 1 . .
C C9 0.5000 0.67209(11) 0.2500 0.0132(3) Uani d S 1 . .
C C10 0.68697(18) 0.60294(9) 0.22779(4) 0.0175(2) Uani d . 1 . .
H H10A 0.7602 0.5606 0.2518 0.026 Uiso calc R 1 . .
H H10B 0.8049 0.6451 0.2134 0.026 Uiso calc R 1 . .
H H10C 0.6130 0.5597 0.2043 0.026 Uiso calc R 1 . .
C C11 -0.36178(19) 0.90890(9) 0.46303(4) 0.0181(2) Uani d . 1 . .
H H11A -0.4504 0.9675 0.4508 0.022 Uiso calc R 1 . .
H H11B -0.2647 0.9318 0.4896 0.022 Uiso calc R 1 . .
C C12 -0.5284(2) 0.82495(9) 0.47814(4) 0.0215(2) Uani d . 1 . .
H H12A -0.6358 0.8522 0.5007 0.032 Uiso calc R 1 . .
H H12B -0.4392 0.7694 0.4921 0.032 Uiso calc R 1 . .
H H12C -0.6163 0.7998 0.4512 0.032 Uiso calc R 1 . .

loop_
_atom_site_aniso_label
_atom_site_aniso_U_11
_atom_site_aniso_U_22
_atom_site_aniso_U_33
_atom_site_aniso_U_12
_atom_site_aniso_U_13
_atom_site_aniso_U_23
O2 0.0195(4) 0.0172(4) 0.0207(4) -0.0019(3) 0.0086(3) -0.0030(3)
O1 0.0212(4) 0.0142(4) 0.0235(4) -0.0046(3) 0.0087(3) -0.0061(3)
N1 0.0162(4) 0.0165(4) 0.0141(4) -0.0009(3) 0.0029(3) -0.0018(3)
C1 0.0177(5) 0.0132(5) 0.0141(4) -0.0009(3) 0.0004(3) -0.0010(3)
C2 0.0165(4) 0.0159(5) 0.0147(4) -0.0005(4) 0.0022(3) -0.0001(4)
C3 0.0221(5) 0.0157(5) 0.0163(5) 0.0017(4) 0.0026(4) -0.0015(4)
C4 0.0249(5) 0.0128(5) 0.0190(5) 0.0002(4) 0.0010(4) -0.0003(4)
C5 0.0200(5) 0.0142(5) 0.0164(4) -0.0018(4) 0.0009(4) 0.0012(4)
C6 0.0164(4) 0.0144(5) 0.0126(4) -0.0006(3) 0.0008(3) 0.0004(3)
C7 0.0155(4) 0.0166(5) 0.0134(4) -0.0022(3) 0.0014(3) 0.0017(3)
C8 0.0132(4) 0.0160(5) 0.0154(4) -0.0011(3) 0.0029(3) -0.0002(3)
C9 0.0132(6) 0.0131(6) 0.0134(6) 0.000 0.0034(5) 0.000
C10 0.0174(5) 0.0168(5) 0.0186(5) 0.0039(4) 0.0032(4) -0.0005(4)
C11 0.0194(5) 0.0196(5) 0.0157(4) 0.0015(4) 0.0051(4) -0.0012(4)
C12 0.0191(5) 0.0243(6) 0.0213(5) 0.0011(4) 0.0060(4) 0.0020(4)

loop_
_atom_type_symbol
_atom_type_description
_atom_type_scat_dispersion_real
_atom_type_scat_dispersion_imag
_atom_type_scat_source
C C 0.0033 0.0016 'International Tables Vol C Tables 4.2.6.8 and 6.1.1.4'
H H 0.0000 0.0000 'International Tables Vol C Tables 4.2.6.8 and 6.1.1.4'
N N 0.0061 0.0033 'International Tables Vol C Tables 4.2.6.8 and 6.1.1.4'
O O 0.0106 0.0060 'International Tables Vol C Tables 4.2.6.8 and 6.1.1.4'

loop_
_geom_angle_atom_site_label_1
_geom_angle_atom_site_label_2
_geom_angle_atom_site_label_3
_geom_angle_site_symmetry_1
_geom_angle_site_symmetry_3
_geom_angle
_geom_angle_publ_flag
C2 O2 C11 . . 117.29(8) ?
C1 O1 H1 . . 109.5 ?
C7 N1 C8 . . 120.45(9) ?
O1 C1 C6 . . 122.26(9) ?
O1 C1 C2 . . 118.29(9) ?
C6 C1 C2 . . 119.43(9) ?
O2 C2 C3 . . 125.73(9) ?
O2 C2 C1 . . 114.65(9) ?
C3 C2 C1 . . 119.62(9) ?
C2 C3 C4 . . 120.85(10) ?
C2 C3 H3A . . 119.6 ?
C4 C3 H3A . . 119.6 ?
C5 C4 C3 . . 119.54(10) ?
C5 C4 H4A . . 120.2 ?
C3 C4 H4A . . 120.2 ?
C4 C5 C6 . . 120.77(10) ?
C4 C5 H5A . . 119.6 ?
C6 C5 H5A . . 119.6 ?
C5 C6 C1 . . 119.75(9) ?
C5 C6 C7 . . 120.06(9) ?
C1 C6 C7 . . 120.16(9) ?
N1 C7 C6 . . 121.55(9) ?
N1 C7 H7A . . 119.2 ?
C6 C7 H7A . . 119.2 ?
N1 C8 C9 . . 111.29(7) ?
N1 C8 H8A . . 109.4 ?
C9 C8 H8A . . 109.4 ?
N1 C8 H8B . . 109.4 ?
C9 C8 H8B . . 109.4 ?
H8A C8 H8B . . 108.0 ?
C10 C9 C10 . 2_655 108.40(12) ?
C10 C9 C8 . 2_655 110.18(6) ?
C10 C9 C8 2_655 2_655 108.99(6) ?
C10 C9 C8 . . 108.99(6) ?
C10 C9 C8 2_655 . 110.18(6) ?
C8 C9 C8 2_655 . 110.08(12) ?
C9 C10 H10A . . 109.5 ?
C9 C10 H10B . . 109.5 ?
H10A C10 H10B . . 109.5 ?
C9 C10 H10C . . 109.5 ?
H10A C10 H10C . . 109.5 ?
H10B C10 H10C . . 109.5 ?
O2 C11 C12 . . 107.36(9) ?
O2 C11 H11A . . 110.2 ?
C12 C11 H11A . . 110.2 ?
O2 C11 H11B . . 110.2 ?
C12 C11 H11B . . 110.2 ?
H11A C11 H11B . . 108.5 ?
C11 C12 H12A . . 109.5 ?
C11 C12 H12B . . 109.5 ?
H12A C12 H12B . . 109.5 ?
C11 C12 H12C . . 109.5 ?
H12A C12 H12C . . 109.5 ?
H12B C12 H12C . . 109.5 ?

loop_
_geom_bond_atom_site_label_1
_geom_bond_atom_site_label_2
_geom_bond_site_symmetry_2
_geom_bond_distance
_geom_bond_publ_flag
O2 C2 . 1.3692(12) ?
O2 C11 . 1.4357(12) ?
O1 C1 . 1.3506(12) ?
O1 H1 . 0.8200 ?
N1 C7 . 1.2784(13) ?
N1 C8 . 1.4568(13) ?
C1 C6 . 1.4065(14) ?
C1 C2 . 1.4112(14) ?
C2 C3 . 1.3890(15) ?
C3 C4 . 1.4039(15) ?
C3 H3A . 0.9300 ?
C4 C5 . 1.3789(15) ?
C4 H4A . 0.9300 ?
C5 C6 . 1.4031(14) ?
C5 H5A . 0.9300 ?
C6 C7 . 1.4601(14) ?
C7 H7A . 0.9300 ?
C8 C9 . 1.5382(13) ?
C8 H8A . 0.9700 ?
C8 H8B . 0.9700 ?
C9 C10 . 1.5319(13) ?
C9 C10 2_655 1.5319(13) ?
C9 C8 2_655 1.5382(13) ?
C10 H10A . 0.9600 ?
C10 H10B . 0.9600 ?
C10 H10C . 0.9600 ?
C11 C12 . 1.5075(16) ?
C11 H11A . 0.9700 ?
C11 H11B . 0.9700 ?
C12 H12A . 0.9600 ?
C12 H12B . 0.9600 ?
C12 H12C . 0.9600 ?

loop_
_geom_hbond_atom_site_label_D
_geom_hbond_atom_site_label_H
_geom_hbond_atom_site_label_A
_geom_hbond_site_symmetry_A
_geom_hbond_distance_DH
_geom_hbond_distance_HA
_geom_hbond_distance_DA
_geom_hbond_angle_DHA
_geom_hbond_publ_flag
O1 H1 N1 . 0.8200 1.8500 2.5772(12) 147.00 y
C11 H11A Cg1 1_455 0.9600 2.8700 3.6007(12) 133.00 y

loop_
_geom_torsion_atom_site_label_1
_geom_torsion_atom_site_label_2
_geom_torsion_atom_site_label_3
_geom_torsion_atom_site_label_4
_geom_torsion_site_symmetry_1
_geom_torsion_site_symmetry_2
_geom_torsion_site_symmetry_3
_geom_torsion_site_symmetry_4
_geom_torsion
_geom_torsion_publ_flag
C11 O2 C2 C3 . . . . -7.20(15) ?
C11 O2 C2 C1 . . . . 172.54(8) ?
O1 C1 C2 O2 . . . . 0.25(14) ?
C6 C1 C2 O2 . . . . -177.86(9) ?
O1 C1 C2 C3 . . . . 180.00(9) ?
C6 C1 C2 C3 . . . . 1.89(15) ?
O2 C2 C3 C4 . . . . 177.87(10) ?
C1 C2 C3 C4 . . . . -1.86(15) ?
C2 C3 C4 C5 . . . . 0.31(16) ?
C3 C4 C5 C6 . . . . 1.21(16) ?
C4 C5 C6 C1 . . . . -1.15(15) ?
C4 C5 C6 C7 . . . . -179.09(9) ?
O1 C1 C6 C5 . . . . -178.44(10) ?
C2 C1 C6 C5 . . . . -0.41(15) ?
O1 C1 C6 C7 . . . . -0.50(15) ?
C2 C1 C6 C7 . . . . 177.53(9) ?
C8 N1 C7 C6 . . . . -178.59(9) ?
C5 C6 C7 N1 . . . . -179.73(10) ?
C1 C6 C7 N1 . . . . 2.34(15) ?
C7 N1 C8 C9 . . . . -136.31(10) ?
N1 C8 C9 C10 . . . . -166.89(8) ?
N1 C8 C9 C10 . . . 2_655 -48.07(11) ?
N1 C8 C9 C8 . . . 2_655 72.16(7) ?
C2 O2 C11 C12 . . . . -178.04(9) ?
